data_4125911
loop_
_publ_author_name
'Lindley, Brian M.'
'Bruch, Quinton J.'
'White, Peter S.'
'Hasanayn, Faraj'
'Miller, Alexander J. M.'

_publ_section_title
;
 Ammonia Synthesis from a Pincer Ruthenium Nitride via Metal-Ligand
 Cooperative Proton-Coupled Electron Transfer.
;
_journal_issue 15
_journal_name_full 'Journal of the American Chemical Society'
_journal_page_first 5305
_journal_page_last 5308
_journal_paper_doi 10.1021/jacs.7b01323
_journal_volume 139
_journal_year 2017
_chemical_formula_moiety 'C28 H53 N2 O3 P2 Ru, B F4'
_chemical_formula_sum 'C28 H53 B F4 N2 O3 P2 Ru'
_chemical_formula_weight 715.54
_space_group_crystal_system triclinic
_space_group_IT_number 2
_space_group_name_Hall '-P 1'
_space_group_name_H-M_alt 'P -1'
_symmetry_space_group_name_Hall '-P 1'
_symmetry_space_group_name_H-M 'P -1'
_atom_sites_solution_hydrogens geom
_atom_sites_solution_primary iterative
_audit_creation_date 2016-08-29
_audit_creation_method
;
Olex2 1.2
(compiled 2016.08.25 svn.r3337 for OlexSys, GUI svn.r5221)
;
_cell_angle_alpha 113.1776(13)
_cell_angle_beta 100.0148(15)
_cell_angle_gamma 92.8470(15)
_cell_formula_units_Z 2
_cell_length_a 9.2072(2)
_cell_length_b 13.6297(3)
_cell_length_c 16.4432(3)
_cell_measurement_reflns_used 9948
_cell_measurement_temperature 100
_cell_measurement_theta_max 66.60
_cell_measurement_theta_min 3.56
_cell_volume 1852.06(7)
_computing_cell_refinement 'SAINT v8.37A (Bruker, 2015)'
_computing_data_reduction 'SAINT v8.37A (Bruker, 2015)'
_computing_molecular_graphics 'Olex2 (Dolomanov et al., 2009)'
_computing_publication_material 'Olex2 (Dolomanov et al., 2009)'
_computing_structure_refinement 'XL (Sheldrick, 2008)'
_computing_structure_solution 'olex2.solve (Bourhis et al., 2015)'
_diffrn_ambient_temperature 100
_diffrn_measured_fraction_theta_full 0.966
_diffrn_measured_fraction_theta_max 0.966
_diffrn_measurement_device_type 'Bruker APEX-II CCD'
_diffrn_measurement_method '\f and \w scans'
_diffrn_radiation_type CuK\a
_diffrn_radiation_wavelength 1.54178
_diffrn_reflns_av_R_equivalents 0.0691
_diffrn_reflns_av_unetI/netI 0.0369
_diffrn_reflns_Laue_measured_fraction_full 0.966
_diffrn_reflns_Laue_measured_fraction_max 0.966
_diffrn_reflns_limit_h_max 10
_diffrn_reflns_limit_h_min -10
_diffrn_reflns_limit_k_max 16
_diffrn_reflns_limit_k_min -16
_diffrn_reflns_limit_l_max 19
_diffrn_reflns_limit_l_min -19
_diffrn_reflns_number 47316
_diffrn_reflns_point_group_measured_fraction_full 0.966
_diffrn_reflns_point_group_measured_fraction_max 0.966
_diffrn_reflns_theta_full 66.660
_diffrn_reflns_theta_max 66.660
_diffrn_reflns_theta_min 2.990
_diffrn_standards_number 0
_exptl_absorpt_coefficient_mu 4.655
_exptl_absorpt_correction_T_max 0.8714
_exptl_absorpt_correction_T_min 0.4647
_exptl_absorpt_correction_type numerical
_exptl_absorpt_process_details
;
SADABS-2014/5 (Bruker,2014/5) was used for absorption correction.
wR2(int) was 0.0885 before and 0.0712 after correction.
The Ratio of minimum to maximum transmission is 0.5333.
The \l/2 correction factor is 0.00150.
;
_exptl_crystal_colour 'clear light yellow'
_exptl_crystal_colour_lustre clear
_exptl_crystal_colour_modifier light
_exptl_crystal_colour_primary yellow
_exptl_crystal_density_diffrn 1.283
_exptl_crystal_description plate
_exptl_crystal_F_000 748
_exptl_crystal_size_max 0.225
_exptl_crystal_size_mid 0.138
_exptl_crystal_size_min 0.052
_refine_diff_density_max 0.624
_refine_diff_density_min -0.381
_refine_diff_density_rms 0.071
_refine_ls_extinction_method none
_refine_ls_goodness_of_fit_ref 1.035
_refine_ls_hydrogen_treatment constr
_refine_ls_matrix_type full
_refine_ls_number_parameters 384
_refine_ls_number_reflns 6316
_refine_ls_number_restraints 0
_refine_ls_restrained_S_all 1.035
_refine_ls_R_factor_all 0.0402
_refine_ls_R_factor_gt 0.0334
_refine_ls_shift/su_max 0.001
_refine_ls_shift/su_mean 0.000
_refine_ls_structure_factor_coef Fsqd
_refine_ls_weighting_details 'w=1/[\s^2^(Fo^2^)+(0.0445P)^2^+1.2889P] where P=(Fo^2^+2Fc^2^)/3'
_refine_ls_weighting_scheme calc
_refine_ls_wR_factor_gt 0.0810
_refine_ls_wR_factor_ref 0.0842
_reflns_Friedel_coverage 0.000
_reflns_number_gt 5592
_reflns_number_total 6316
_reflns_threshold_expression 'I > 2\s(I)'
_cod_data_source_file ja7b01323_si_003.cif
_cod_data_source_block x1608007
_cod_depositor_comments 'Adding full bibliography for 4125910--4125911.cif.'
_cod_database_code 4125911
_shelx_space_group_comment
;
The symmetry employed for this shelxl refinement is uniquely defined
by the following loop, which should always be used as a source of
symmetry information in preference to the above space-group names.
They are only intended as comments.
;
_shelx_estimated_absorpt_t_max 0.794
_shelx_estimated_absorpt_t_min 0.421
_olex2_refinement_description
;
1. Fixed Uiso
 At 1.2 times of:
  All C(H) groups, All C(H,H) groups, All N(H,H,H) groups
 At 1.5 times of:
  All C(H,H,H) groups
2.a Secondary CH2 refined with riding coordinates:
 C12(H12A,H12B), C13(H13A,H13B), C16(H16A,H16B)
2.b Aromatic/amide H refined with riding coordinates:
 C15(H15), C30(H30), C31(H31), C35(H35), C36(H36)
2.c Idealised Me refined as rotating group:
 C5(H5A,H5B,H5C), C6(H6A,H6B,H6C), C7(H7A,H7B,H7C), C9(H9A,H9B,H9C), C10(H10A,
 H10B,H10C), C11(H11A,H11B,H11C), C18(H18A,H18B,H18C), C19(H19A,H19B,H19C),
 C20(H20A,H20B,H20C), C22(H22A,H22B,H22C), C23(H23A,H23B,H23C), C24(H24A,H24B,
 H24C), N25(H25A,H25B,H25C), C34(H34A,H34B,H34C)
;
_shelx_shelxl_version_number 2014/7
_olex2_submission_original_sample_id RuNH3
_olex2_submission_special_instructions 'No special instructions were received'

loop_
_space_group_symop_operation_xyz
'x, y, z'
'-x, -y, -z'

loop_
_atom_site_label
_atom_site_type_symbol
_atom_site_fract_x
_atom_site_fract_y
_atom_site_fract_z
_atom_site_U_iso_or_equiv
_atom_site_adp_type
_atom_site_occupancy
_atom_site_site_symmetry_order
_atom_site_calc_flag
_atom_site_refinement_flags_posn
Ru1 Ru 0.73603(2) 0.91040(2) 0.22713(2) 0.02246(8) Uani 1 1 d .
P2 P 0.84367(8) 1.07518(5) 0.23067(5) 0.02494(16) Uani 1 1 d .
P3 P 0.56917(8) 0.77555(5) 0.23330(5) 0.02582(16) Uani 1 1 d .
C4 C 0.7620(4) 1.1109(2) 0.1329(2) 0.0332(7) Uani 1 1 d .
C5 C 0.5921(4) 1.0940(3) 0.1201(2) 0.0426(8) Uani 1 1 d .
H5A H 0.5617 1.1494 0.1713 0.064 Uiso 1 1 calc GR
H5B H 0.5606 1.0227 0.1172 0.064 Uiso 1 1 calc GR
H5C H 0.5457 1.0990 0.0638 0.064 Uiso 1 1 calc GR
C6 C 0.8019(4) 1.0374(3) 0.0440(2) 0.0413(8) Uani 1 1 d .
H6A H 0.7757 0.9620 0.0330 0.062 Uiso 1 1 calc GR
H6B H 0.9089 1.0515 0.0480 0.062 Uiso 1 1 calc GR
H6C H 0.7465 1.0516 -0.0059 0.062 Uiso 1 1 calc GR
C7 C 0.8073(5) 1.2278(3) 0.1488(2) 0.0485(9) Uani 1 1 d .
H7A H 0.9129 1.2382 0.1476 0.073 Uiso 1 1 calc GR
H7B H 0.7904 1.2763 0.2078 0.073 Uiso 1 1 calc GR
H7C H 0.7475 1.2437 0.1011 0.073 Uiso 1 1 calc GR
C8 C 1.0515(4) 1.1243(3) 0.2665(2) 0.0358(7) Uani 1 1 d .
C9 C 1.1236(4) 1.0836(3) 0.1839(3) 0.0472(9) Uani 1 1 d .
H9A H 1.0944 1.1229 0.1462 0.071 Uiso 1 1 calc GR
H9B H 1.0903 1.0066 0.1486 0.071 Uiso 1 1 calc GR
H9C H 1.2321 1.0954 0.2041 0.071 Uiso 1 1 calc GR
C10 C 1.0883(4) 1.2479(3) 0.3170(3) 0.0483(9) Uani 1 1 d .
H10A H 1.0502 1.2722 0.3729 0.072 Uiso 1 1 calc GR
H10B H 1.0417 1.2819 0.2783 0.072 Uiso 1 1 calc GR
H10C H 1.1964 1.2680 0.3319 0.072 Uiso 1 1 calc GR
C11 C 1.1205(4) 1.0760(3) 0.3312(3) 0.0443(8) Uani 1 1 d .
H11A H 1.0973 0.9974 0.3019 0.066 Uiso 1 1 calc GR
H11B H 1.0800 1.1036 0.3862 0.066 Uiso 1 1 calc GR
H11C H 1.2287 1.0960 0.3472 0.066 Uiso 1 1 calc GR
C12 C 0.7691(4) 1.1689(2) 0.3254(2) 0.0332(7) Uani 1 1 d .
H12A H 0.8403 1.1857 0.3831 0.040 Uiso 1 1 calc R
H12B H 0.7584 1.2370 0.3180 0.040 Uiso 1 1 calc R
C13 C 0.6202(5) 1.1216(3) 0.3294(3) 0.0500(9) Uani 1 1 d .
H13A H 0.6033 1.1584 0.3916 0.060 Uiso 1 1 calc R
H13B H 0.5414 1.1365 0.2881 0.060 Uiso 1 1 calc R
N14 N 0.6062(3) 1.00913(19) 0.30573(16) 0.0266(5) Uani 1 1 d .
C15 C 0.5141(4) 0.9748(3) 0.3450(2) 0.0433(8) Uani 1 1 d .
H15 H 0.4545 1.0227 0.3796 0.052 Uiso 1 1 calc R
C16 C 0.5035(4) 0.8609(2) 0.3352(2) 0.0337(7) Uani 1 1 d .
H16A H 0.3990 0.8341 0.3302 0.040 Uiso 1 1 calc R
H16B H 0.5647 0.8571 0.3895 0.040 Uiso 1 1 calc R
C17 C 0.6306(4) 0.6597(2) 0.2613(2) 0.0386(7) Uani 1 1 d .
C18 C 0.7828(4) 0.6998(3) 0.3257(3) 0.0480(9) Uani 1 1 d .
H18A H 0.7738 0.7605 0.3811 0.072 Uiso 1 1 calc GR
H18B H 0.8530 0.7233 0.2964 0.072 Uiso 1 1 calc GR
H18C H 0.8191 0.6415 0.3409 0.072 Uiso 1 1 calc GR
C19 C 0.5297(5) 0.6247(3) 0.3143(3) 0.0525(9) Uani 1 1 d .
H19A H 0.4289 0.5986 0.2770 0.079 Uiso 1 1 calc GR
H19B H 0.5263 0.6865 0.3703 0.079 Uiso 1 1 calc GR
H19C H 0.5701 0.5671 0.3290 0.079 Uiso 1 1 calc GR
C20 C 0.6437(5) 0.5647(3) 0.1772(3) 0.0569(10) Uani 1 1 d .
H20A H 0.5450 0.5358 0.1378 0.085 Uiso 1 1 calc GR
H20B H 0.6855 0.5089 0.1940 0.085 Uiso 1 1 calc GR
H20C H 0.7091 0.5877 0.1451 0.085 Uiso 1 1 calc GR
C21 C 0.3902(3) 0.7254(3) 0.1431(2) 0.0351(7) Uani 1 1 d .
C22 C 0.3248(4) 0.8267(3) 0.1416(3) 0.0508(9) Uani 1 1 d .
H22A H 0.3999 0.8730 0.1328 0.076 Uiso 1 1 calc GR
H22B H 0.2954 0.8660 0.1991 0.076 Uiso 1 1 calc GR
H22C H 0.2376 0.8054 0.0918 0.076 Uiso 1 1 calc GR
C23 C 0.2744(4) 0.6602(3) 0.1645(3) 0.0469(9) Uani 1 1 d .
H23A H 0.2637 0.6994 0.2270 0.070 Uiso 1 1 calc GR
H23B H 0.3067 0.5903 0.1571 0.070 Uiso 1 1 calc GR
H23C H 0.1787 0.6491 0.1231 0.070 Uiso 1 1 calc GR
C24 C 0.4169(4) 0.6591(3) 0.0494(2) 0.0501(9) Uani 1 1 d .
H24A H 0.4649 0.5968 0.0501 0.075 Uiso 1 1 calc GR
H24B H 0.4814 0.7035 0.0320 0.075 Uiso 1 1 calc GR
H24C H 0.3216 0.6343 0.0057 0.075 Uiso 1 1 calc GR
N25 N 0.8648(3) 0.93988(18) 0.35661(15) 0.0267(5) Uani 1 1 d .
H25A H 0.8076 0.9192 0.3884 0.032 Uiso 1 1 calc GR
H25B H 0.8985 1.0114 0.3869 0.032 Uiso 1 1 calc GR
H25C H 0.9436 0.9017 0.3500 0.032 Uiso 1 1 calc GR
O26 O 0.6569(2) 0.84776(14) 0.08151(13) 0.0256(4) Uani 1 1 d .
O27 O 0.8623(2) 0.80410(15) 0.14009(13) 0.0281(4) Uani 1 1 d .
C28 C 0.7680(3) 0.7947(2) 0.07081(19) 0.0256(6) Uani 1 1 d .
C29 C 0.7832(3) 0.7232(2) -0.02134(19) 0.0270(6) Uani 1 1 d .
C30 C 0.6781(4) 0.7140(2) -0.0967(2) 0.0318(6) Uani 1 1 d .
H30 H 0.5964 0.7542 -0.0889 0.038 Uiso 1 1 calc R
C31 C 0.6914(4) 0.6470(2) -0.1829(2) 0.0350(7) Uani 1 1 d .
H31 H 0.6191 0.6415 -0.2339 0.042 Uiso 1 1 calc R
C32 C 0.8097(4) 0.5881(2) -0.1948(2) 0.0313(6) Uani 1 1 d .
O33 O 0.8107(3) 0.52357(17) -0.28278(15) 0.0400(5) Uani 1 1 d .
C34 C 0.9296(4) 0.4602(3) -0.2990(3) 0.0466(9) Uani 1 1 d .
H34A H 0.9314 0.4141 -0.2658 0.070 Uiso 1 1 calc GR
H34B H 1.0242 0.5076 -0.2785 0.070 Uiso 1 1 calc GR
H34C H 0.9151 0.4152 -0.3639 0.070 Uiso 1 1 calc GR
C35 C 0.9162(3) 0.5968(2) -0.1206(2) 0.0338(7) Uani 1 1 d .
H35 H 0.9982 0.5569 -0.1286 0.041 Uiso 1 1 calc R
C36 C 0.9015(3) 0.6644(2) -0.0343(2) 0.0318(6) Uani 1 1 d .
H36 H 0.9741 0.6703 0.0166 0.038 Uiso 1 1 calc R
B37 B 0.1923(4) 0.8508(3) 0.4393(2) 0.0320(7) Uani 1 1 d .
F38 F 0.2934(2) 0.78352(18) 0.45217(14) 0.0514(5) Uani 1 1 d .
F39 F 0.2617(2) 0.95660(15) 0.47577(13) 0.0442(5) Uani 1 1 d .
F40 F 0.0756(2) 0.84623(15) 0.48294(12) 0.0392(4) Uani 1 1 d .
F41 F 0.1346(2) 0.81906(14) 0.34758(11) 0.0363(4) Uani 1 1 d .

loop_
_atom_site_aniso_label
_atom_site_aniso_U_11
_atom_site_aniso_U_22
_atom_site_aniso_U_33
_atom_site_aniso_U_23
_atom_site_aniso_U_13
_atom_site_aniso_U_12
Ru1 0.02273(12) 0.02051(11) 0.02303(12) 0.00845(8) 0.00423(8) -0.00100(8)
P2 0.0266(4) 0.0222(3) 0.0256(4) 0.0102(3) 0.0047(3) -0.0023(3)
P3 0.0258(4) 0.0242(3) 0.0270(4) 0.0117(3) 0.0030(3) -0.0035(3)
C4 0.0403(18) 0.0271(14) 0.0333(17) 0.0161(13) 0.0030(13) -0.0006(13)
C5 0.042(2) 0.0326(16) 0.048(2) 0.0167(15) -0.0029(15) 0.0064(14)
C6 0.051(2) 0.0416(18) 0.0335(18) 0.0200(15) 0.0046(15) -0.0013(15)
C7 0.068(3) 0.0336(17) 0.044(2) 0.0227(16) -0.0019(17) -0.0051(16)
C8 0.0283(16) 0.0356(16) 0.0426(18) 0.0182(14) 0.0036(13) -0.0101(13)
C9 0.0341(19) 0.055(2) 0.059(2) 0.0290(19) 0.0153(16) -0.0005(16)
C10 0.041(2) 0.0391(18) 0.057(2) 0.0199(17) -0.0027(16) -0.0172(15)
C11 0.0275(17) 0.054(2) 0.053(2) 0.0282(18) 0.0009(15) -0.0043(15)
C12 0.0459(19) 0.0235(14) 0.0271(16) 0.0078(12) 0.0078(13) -0.0002(13)
C13 0.063(3) 0.0355(18) 0.049(2) 0.0084(16) 0.0306(19) -0.0045(17)
N14 0.0260(13) 0.0275(12) 0.0242(12) 0.0092(10) 0.0029(9) 0.0032(10)
C15 0.051(2) 0.0349(17) 0.046(2) 0.0122(15) 0.0282(17) 0.0032(15)
C16 0.0331(17) 0.0334(15) 0.0352(17) 0.0141(13) 0.0111(13) -0.0043(13)
C17 0.0370(18) 0.0295(15) 0.047(2) 0.0185(15) -0.0026(14) -0.0036(13)
C18 0.042(2) 0.0339(17) 0.066(2) 0.0250(17) -0.0057(17) 0.0033(15)
C19 0.057(2) 0.048(2) 0.061(2) 0.0358(19) 0.0040(19) -0.0026(17)
C20 0.065(3) 0.0366(18) 0.065(3) 0.0177(18) 0.009(2) 0.0120(18)
C21 0.0285(16) 0.0386(16) 0.0366(17) 0.0185(14) -0.0012(13) -0.0094(13)
C22 0.0353(19) 0.053(2) 0.069(3) 0.038(2) -0.0063(17) -0.0040(16)
C23 0.0351(19) 0.056(2) 0.049(2) 0.0285(18) -0.0040(15) -0.0162(16)
C24 0.053(2) 0.049(2) 0.0363(19) 0.0136(16) -0.0035(16) -0.0195(17)
N25 0.0271(13) 0.0241(11) 0.0283(13) 0.0107(10) 0.0051(10) 0.0007(10)
O26 0.0254(10) 0.0234(9) 0.0269(10) 0.0098(8) 0.0045(8) 0.0012(8)
O27 0.0277(11) 0.0273(10) 0.0259(10) 0.0072(8) 0.0056(8) 0.0049(8)
C28 0.0256(15) 0.0231(13) 0.0287(15) 0.0125(12) 0.0042(12) -0.0031(11)
C29 0.0300(16) 0.0216(13) 0.0302(15) 0.0108(12) 0.0099(12) -0.0017(11)
C30 0.0374(17) 0.0269(14) 0.0300(16) 0.0103(13) 0.0070(13) 0.0057(13)
C31 0.0395(18) 0.0328(15) 0.0317(17) 0.0144(14) 0.0032(13) -0.0002(13)
C32 0.0390(17) 0.0227(13) 0.0289(16) 0.0070(12) 0.0097(13) -0.0055(12)
O33 0.0496(14) 0.0340(11) 0.0324(12) 0.0071(10) 0.0151(10) 0.0031(10)
C34 0.057(2) 0.0319(16) 0.051(2) 0.0103(16) 0.0274(18) 0.0055(16)
C35 0.0291(16) 0.0264(14) 0.0444(19) 0.0103(13) 0.0144(13) 0.0012(12)
C36 0.0283(16) 0.0286(14) 0.0351(17) 0.0114(13) 0.0038(12) -0.0017(12)
B37 0.0334(19) 0.0326(17) 0.0279(18) 0.0109(15) 0.0049(14) 0.0041(14)
F38 0.0552(13) 0.0631(13) 0.0475(12) 0.0309(11) 0.0154(10) 0.0252(11)
F39 0.0454(11) 0.0409(10) 0.0364(10) 0.0070(8) 0.0096(8) -0.0093(9)
F40 0.0415(11) 0.0437(10) 0.0304(10) 0.0132(8) 0.0099(8) -0.0034(8)
F41 0.0357(10) 0.0420(10) 0.0269(9) 0.0103(8) 0.0055(7) 0.0024(8)

loop_
_atom_type_symbol
_atom_type_description
_atom_type_scat_dispersion_real
_atom_type_scat_dispersion_imag
_atom_type_scat_source
C C 0.0181 0.0091 'International Tables Vol C Tables 4.2.6.8 and 6.1.1.4'
H H 0.0000 0.0000 'International Tables Vol C Tables 4.2.6.8 and 6.1.1.4'
B B 0.0090 0.0039 'International Tables Vol C Tables 4.2.6.8 and 6.1.1.4'
F F 0.0727 0.0534 'International Tables Vol C Tables 4.2.6.8 and 6.1.1.4'
N N 0.0311 0.0180 'International Tables Vol C Tables 4.2.6.8 and 6.1.1.4'
O O 0.0492 0.0322 'International Tables Vol C Tables 4.2.6.8 and 6.1.1.4'
P P 0.2955 0.4335 'International Tables Vol C Tables 4.2.6.8 and 6.1.1.4'
Ru Ru 0.0552 3.2960 'International Tables Vol C Tables 4.2.6.8 and 6.1.1.4'

loop_
_geom_angle_atom_site_label_1
_geom_angle_atom_site_label_2
_geom_angle_atom_site_label_3
_geom_angle
P2 Ru1 C28 95.82(6)
P3 Ru1 P2 163.10(3)
P3 Ru1 C28 93.81(6)
N14 Ru1 P2 83.03(7)
N14 Ru1 P3 81.36(7)
N14 Ru1 N25 81.26(9)
N14 Ru1 O26 116.66(8)
N14 Ru1 O27 177.29(8)
N14 Ru1 C28 147.26(9)
N25 Ru1 P2 92.50(6)
N25 Ru1 P3 91.51(7)
N25 Ru1 O26 162.03(8)
N25 Ru1 O27 101.18(8)
N25 Ru1 C28 131.40(9)
O26 Ru1 P2 91.10(5)
O26 Ru1 P3 90.12(5)
O26 Ru1 C28 30.64(8)
O27 Ru1 P2 97.97(6)
O27 Ru1 P3 97.34(6)
O27 Ru1 O26 60.87(7)
O27 Ru1 C28 30.24(8)
C4 P2 Ru1 116.29(10)
C4 P2 C8 108.66(14)
C8 P2 Ru1 123.86(10)
C12 P2 Ru1 98.13(10)
C12 P2 C4 102.84(14)
C12 P2 C8 103.02(15)
C16 P3 Ru1 98.10(10)
C16 P3 C17 102.75(15)
C16 P3 C21 102.39(15)
C17 P3 Ru1 123.93(11)
C17 P3 C21 108.85(14)
C21 P3 Ru1 116.49(10)
C5 C4 P2 107.1(2)
C6 C4 P2 112.2(2)
C6 C4 C5 107.6(3)
C6 C4 C7 108.0(3)
C7 C4 P2 114.3(2)
C7 C4 C5 107.4(3)
C4 C5 H5A 109.5
C4 C5 H5B 109.5
C4 C5 H5C 109.5
H5A C5 H5B 109.5
H5A C5 H5C 109.5
H5B C5 H5C 109.5
C4 C6 H6A 109.5
C4 C6 H6B 109.5
C4 C6 H6C 109.5
H6A C6 H6B 109.5
H6A C6 H6C 109.5
H6B C6 H6C 109.5
C4 C7 H7A 109.5
C4 C7 H7B 109.5
C4 C7 H7C 109.5
H7A C7 H7B 109.5
H7A C7 H7C 109.5
H7B C7 H7C 109.5
C9 C8 P2 110.0(2)
C9 C8 C10 110.2(3)
C10 C8 P2 113.5(2)
C11 C8 P2 108.0(2)
C11 C8 C9 107.8(3)
C11 C8 C10 107.2(3)
C8 C9 H9A 109.5
C8 C9 H9B 109.5
C8 C9 H9C 109.5
H9A C9 H9B 109.5
H9A C9 H9C 109.5
H9B C9 H9C 109.5
C8 C10 H10A 109.5
C8 C10 H10B 109.5
C8 C10 H10C 109.5
H10A C10 H10B 109.5
H10A C10 H10C 109.5
H10B C10 H10C 109.5
C8 C11 H11A 109.5
C8 C11 H11B 109.5
C8 C11 H11C 109.5
H11A C11 H11B 109.5
H11A C11 H11C 109.5
H11B C11 H11C 109.5
P2 C12 H12A 109.3
P2 C12 H12B 109.3
H12A C12 H12B 108.0
C13 C12 P2 111.6(2)
C13 C12 H12A 109.3
C13 C12 H12B 109.3
C12 C13 H13A 108.7
C12 C13 H13B 108.7
H13A C13 H13B 107.6
N14 C13 C12 114.3(3)
N14 C13 H13A 108.7
N14 C13 H13B 108.7
C13 N14 Ru1 122.3(2)
C15 N14 Ru1 122.7(2)
C15 N14 C13 114.7(3)
N14 C15 H15 119.9
N14 C15 C16 120.2(3)
C16 C15 H15 119.9
P3 C16 H16A 109.6
P3 C16 H16B 109.6
C15 C16 P3 110.1(2)
C15 C16 H16A 109.6
C15 C16 H16B 109.6
H16A C16 H16B 108.2
C18 C17 P3 107.1(2)
C18 C17 C19 104.9(3)
C19 C17 P3 113.7(2)
C20 C17 P3 111.0(2)
C20 C17 C18 109.4(3)
C20 C17 C19 110.4(3)
C17 C18 H18A 109.5
C17 C18 H18B 109.5
C17 C18 H18C 109.5
H18A C18 H18B 109.5
H18A C18 H18C 109.5
H18B C18 H18C 109.5
C17 C19 H19A 109.5
C17 C19 H19B 109.5
C17 C19 H19C 109.5
H19A C19 H19B 109.5
H19A C19 H19C 109.5
H19B C19 H19C 109.5
C17 C20 H20A 109.5
C17 C20 H20B 109.5
C17 C20 H20C 109.5
H20A C20 H20B 109.5
H20A C20 H20C 109.5
H20B C20 H20C 109.5
C22 C21 P3 106.2(2)
C23 C21 P3 113.0(2)
C23 C21 C22 107.7(3)
C24 C21 P3 112.6(2)
C24 C21 C22 108.2(3)
C24 C21 C23 108.9(3)
C21 C22 H22A 109.5
C21 C22 H22B 109.5
C21 C22 H22C 109.5
H22A C22 H22B 109.5
H22A C22 H22C 109.5
H22B C22 H22C 109.5
C21 C23 H23A 109.5
C21 C23 H23B 109.5
C21 C23 H23C 109.5
H23A C23 H23B 109.5
H23A C23 H23C 109.5
H23B C23 H23C 109.5
C21 C24 H24A 109.5
C21 C24 H24B 109.5
C21 C24 H24C 109.5
H24A C24 H24B 109.5
H24A C24 H24C 109.5
H24B C24 H24C 109.5
Ru1 N25 H25A 109.5
Ru1 N25 H25B 109.5
Ru1 N25 H25C 109.5
H25A N25 H25B 109.5
H25A N25 H25C 109.5
H25B N25 H25C 109.5
C28 O26 Ru1 89.45(16)
C28 O27 Ru1 90.92(16)
O26 C28 Ru1 59.91(14)
O26 C28 C29 119.9(3)
O27 C28 Ru1 58.84(14)
O27 C28 O26 118.7(3)
O27 C28 C29 121.4(3)
C29 C28 Ru1 177.9(2)
C30 C29 C28 120.5(3)
C36 C29 C28 120.8(3)
C36 C29 C30 118.7(3)
C29 C30 H30 119.6
C31 C30 C29 120.7(3)
C31 C30 H30 119.6
C30 C31 H31 120.0
C30 C31 C32 120.0(3)
C32 C31 H31 120.0
C31 C32 C35 120.2(3)
O33 C32 C31 115.0(3)
O33 C32 C35 124.8(3)
C32 O33 C34 117.4(3)
O33 C34 H34A 109.5
O33 C34 H34B 109.5
O33 C34 H34C 109.5
H34A C34 H34B 109.5
H34A C34 H34C 109.5
H34B C34 H34C 109.5
C32 C35 H35 120.4
C32 C35 C36 119.3(3)
C36 C35 H35 120.4
C29 C36 C35 121.2(3)
C29 C36 H36 119.4
C35 C36 H36 119.4
F38 B37 F39 110.1(3)
F38 B37 F40 109.5(3)
F38 B37 F41 110.2(3)
F39 B37 F40 108.7(3)
F41 B37 F39 109.2(3)
F41 B37 F40 109.1(3)

loop_
_geom_bond_atom_site_label_1
_geom_bond_atom_site_label_2
_geom_bond_distance
Ru1 P2 2.3844(7)
Ru1 P3 2.3810(7)
Ru1 N14 2.059(2)
Ru1 N25 2.122(2)
Ru1 O26 2.1715(19)
Ru1 O27 2.1479(18)
Ru1 C28 2.510(3)
P2 C4 1.903(3)
P2 C8 1.905(3)
P2 C12 1.850(3)
P3 C16 1.848(3)
P3 C17 1.897(3)
P3 C21 1.903(3)
C4 C5 1.535(5)
C4 C6 1.531(4)
C4 C7 1.533(4)
C5 H5A 0.9800
C5 H5B 0.9800
C5 H5C 0.9800
C6 H6A 0.9800
C6 H6B 0.9800
C6 H6C 0.9800
C7 H7A 0.9800
C7 H7B 0.9800
C7 H7C 0.9800
C8 C9 1.533(5)
C8 C10 1.545(4)
C8 C11 1.525(5)
C9 H9A 0.9800
C9 H9B 0.9800
C9 H9C 0.9800
C10 H10A 0.9800
C10 H10B 0.9800
C10 H10C 0.9800
C11 H11A 0.9800
C11 H11B 0.9800
C11 H11C 0.9800
C12 H12A 0.9900
C12 H12B 0.9900
C12 C13 1.509(5)
C13 H13A 0.9900
C13 H13B 0.9900
C13 N14 1.418(4)
N14 C15 1.320(4)
C15 H15 0.9500
C15 C16 1.493(4)
C16 H16A 0.9900
C16 H16B 0.9900
C17 C18 1.528(5)
C17 C19 1.554(5)
C17 C20 1.505(5)
C18 H18A 0.9800
C18 H18B 0.9800
C18 H18C 0.9800
C19 H19A 0.9800
C19 H19B 0.9800
C19 H19C 0.9800
C20 H20A 0.9800
C20 H20B 0.9800
C20 H20C 0.9800
C21 C22 1.540(5)
C21 C23 1.528(5)
C21 C24 1.520(5)
C22 H22A 0.9800
C22 H22B 0.9800
C22 H22C 0.9800
C23 H23A 0.9800
C23 H23B 0.9800
C23 H23C 0.9800
C24 H24A 0.9800
C24 H24B 0.9800
C24 H24C 0.9800
N25 H25A 0.9100
N25 H25B 0.9100
N25 H25C 0.9100
O26 C28 1.279(3)
O27 C28 1.264(3)
C28 C29 1.480(4)
C29 C30 1.391(4)
C29 C36 1.381(4)
C30 H30 0.9500
C30 C31 1.381(4)
C31 H31 0.9500
C31 C32 1.381(5)
C32 O33 1.367(4)
C32 C35 1.387(5)
O33 C34 1.426(4)
C34 H34A 0.9800
C34 H34B 0.9800
C34 H34C 0.9800
C35 H35 0.9500
C35 C36 1.389(4)
C36 H36 0.9500
B37 F38 1.386(4)
B37 F39 1.393(4)
B37 F40 1.404(4)
B37 F41 1.389(4)

loop_
_geom_torsion_atom_site_label_1
_geom_torsion_atom_site_label_2
_geom_torsion_atom_site_label_3
_geom_torsion_atom_site_label_4
_geom_torsion
Ru1 P2 C12 C13 -30.7(3)
Ru1 P3 C16 C15 27.3(3)
Ru1 P3 C17 C18 30.9(3)
Ru1 P3 C17 C19 146.3(2)
Ru1 P3 C17 C20 -88.5(3)
Ru1 N14 C15 C16 1.4(5)
Ru1 O26 C28 O27 -1.8(2)
Ru1 O26 C28 C29 177.6(2)
Ru1 O27 C28 O26 1.8(2)
Ru1 O27 C28 C29 -177.5(2)
P2 C12 C13 N14 36.3(4)
C4 P2 C12 C13 88.7(3)
C8 P2 C12 C13 -158.4(3)
C12 C13 N14 Ru1 -22.7(4)
C12 C13 N14 C15 151.1(3)
C13 N14 C15 C16 -172.3(3)
N14 C15 C16 P3 -22.2(4)
C16 P3 C17 C18 -78.2(3)
C16 P3 C17 C19 37.3(3)
C16 P3 C17 C20 162.4(3)
C17 P3 C16 C15 154.9(3)
C21 P3 C16 C15 -92.2(3)
C21 P3 C17 C18 173.8(2)
C21 P3 C17 C19 -70.8(3)
C21 P3 C17 C20 54.4(3)
O26 C28 C29 C30 0.6(4)
O26 C28 C29 C36 -179.4(3)
O27 C28 C29 C30 180.0(3)
O27 C28 C29 C36 0.0(4)
C28 C29 C30 C31 -179.7(3)
C28 C29 C36 C35 179.7(3)
C29 C30 C31 C32 0.2(5)
C30 C29 C36 C35 -0.3(4)
C30 C31 C32 O33 179.2(3)
C30 C31 C32 C35 -0.6(5)
C31 C32 O33 C34 -179.4(3)
C31 C32 C35 C36 0.6(4)
C32 C35 C36 C29 -0.2(4)
O33 C32 C35 C36 -179.2(3)
C35 C32 O33 C34 0.4(4)
C36 C29 C30 C31 0.3(4)

loop_
_smtbx_masks_void_nr
_smtbx_masks_void_average_x
_smtbx_masks_void_average_y
_smtbx_masks_void_average_z
_smtbx_masks_void_volume
_smtbx_masks_void_count_electrons
_smtbx_masks_void_content
1 -0.938 0.500 0.500 254.7 44.9 pentane
